data_2211965
loop_
_publ_author_name
'Hoseop Yun'
'Gyung-Joo Jang'

_publ_section_title
;
 Dicaesium hexachlorotantalate(IV), Cs~2~TaCl~6~
;
_journal_coeditor_code WM2079
_journal_issue 1
_journal_name_full 'Acta Crystallographica Section E'
_journal_page_first i22
_journal_page_last i23
_journal_paper_doi 10.1107/S1600536806054754
_journal_volume 63
_journal_year 2007
_chemical_formula_iupac 'Cs2 Ta Cl6'
_chemical_formula_structural 'Cs2 (Ta Cl6)'
_chemical_formula_sum 'Cl6 Cs2 Ta'
_chemical_formula_weight 659.47
_chemical_name_systematic
;
Dicaesium hexachlorotantalate(IV)
;
_space_group_IT_number 225
_symmetry_cell_setting cubic
_symmetry_space_group_name_Hall '-F 4 2 3'
_symmetry_space_group_name_H-M 'F m -3 m'
_audit_creation_method 'WinGX routine CIF_UPDATE'
_cell_angle_alpha 90
_cell_angle_beta 90
_cell_angle_gamma 90
_cell_formula_units_Z 4
_cell_length_a 10.271(4)
_cell_length_b 10.271(4)
_cell_length_c 10.271(4)
_cell_measurement_reflns_used 1243
_cell_measurement_temperature 200(2)
_cell_measurement_theta_max 27.50
_cell_measurement_theta_min 3.00
_cell_volume 1083.5(7)
_computing_cell_refinement RAPID-AUTO
_computing_data_collection 'RAPID-AUTO (Rigaku, 2005)'
_computing_data_reduction RAPID-AUTO
_computing_molecular_graphics 'locally modified version of ORTEP (Johnson, 1965)'
_computing_publication_material 'WinGX (Farrugia, 1999)'
_computing_structure_refinement 'SHELXL97 (Sheldrick, 1997)'
_computing_structure_solution 'SHELXS97 (Sheldrick, 1997)'
_diffrn_ambient_temperature 200(2)
_diffrn_measured_fraction_theta_full 0.989
_diffrn_measured_fraction_theta_max 0.989
_diffrn_measurement_device_type 'Rigaku R-AXIS RAPID CCD'
_diffrn_measurement_method \w
_diffrn_radiation_type MoK\a
_diffrn_radiation_wavelength 0.71073
_diffrn_reflns_av_R_equivalents 0.0491
_diffrn_reflns_limit_h_max 13
_diffrn_reflns_limit_h_min -12
_diffrn_reflns_limit_k_max 12
_diffrn_reflns_limit_k_min -13
_diffrn_reflns_limit_l_max 12
_diffrn_reflns_limit_l_min -13
_diffrn_reflns_number 2146
_diffrn_reflns_theta_full 27.5
_diffrn_reflns_theta_max 27.5
_diffrn_reflns_theta_min 3.0
_diffrn_standards_number 0
_exptl_absorpt_coefficient_mu 18.175
_exptl_absorpt_correction_T_max 0.025
_exptl_absorpt_correction_T_min 0.008
_exptl_absorpt_correction_type numerical
_exptl_absorpt_process_details '(NUMABS; Higashi, 2000)'
_exptl_crystal_colour black
_exptl_crystal_density_diffrn 4.043
_exptl_crystal_density_method 'not measured'
_exptl_crystal_description block
_exptl_crystal_F_000 1140
_exptl_crystal_size_max 0.30
_exptl_crystal_size_mid 0.25
_exptl_crystal_size_min 0.20
_refine_diff_density_max 1.581
_refine_diff_density_min -1.443
_refine_ls_extinction_coef 0.0032(3)
_refine_ls_extinction_expression Fc^*^=kFc[1+0.001xFc^2^\l^3^/sin(2\q)]^-1/4^
_refine_ls_extinction_method SHELXL97
_refine_ls_goodness_of_fit_ref 1.184
_refine_ls_matrix_type full
_refine_ls_number_parameters 7
_refine_ls_number_reflns 89
_refine_ls_number_restraints 0
_refine_ls_restrained_S_all 1.184
_refine_ls_R_factor_gt 0.0279
_refine_ls_shift/su_max 0
_refine_ls_structure_factor_coef Fsqd
_refine_ls_weighting_details 'w=1/[\s^2^(Fo^2^)+(0.0012P)^2^+79.0954P] where P=(Fo^2^+2Fc^2^)/3'
_refine_ls_weighting_scheme calc
_refine_ls_wR_factor_ref 0.056
_reflns_number_gt 85
_reflns_number_total 89
_reflns_threshold_expression I>2\s(I)
_cod_data_source_file wm2079.cif
_cod_data_source_block I
_cod_original_cell_volume 1083.4(7)
_cod_database_code 2211965
_cod_database_fobs_code 2211965

loop_
_symmetry_equiv_pos_as_xyz
'x, y, z'
'-y, x, z'
'-x, -y, z'
'y, -x, z'
'x, -z, y'
'x, -y, -z'
'x, z, -y'
'z, y, -x'
'-x, y, -z'
'-z, y, x'
'z, x, y'
'y, z, x'
'-y, -z, x'
'z, -x, -y'
'-y, z, -x'
'-z, -x, y'
'-z, x, -y'
'y, -z, -x'
'y, x, -z'
'-y, -x, -z'
'-x, z, y'
'-x, -z, -y'
'z, -y, x'
'-z, -y, -x'
'x, y+1/2, z+1/2'
'-y, x+1/2, z+1/2'
'-x, -y+1/2, z+1/2'
'y, -x+1/2, z+1/2'
'x, -z+1/2, y+1/2'
'x, -y+1/2, -z+1/2'
'x, z+1/2, -y+1/2'
'z, y+1/2, -x+1/2'
'-x, y+1/2, -z+1/2'
'-z, y+1/2, x+1/2'
'z, x+1/2, y+1/2'
'y, z+1/2, x+1/2'
'-y, -z+1/2, x+1/2'
'z, -x+1/2, -y+1/2'
'-y, z+1/2, -x+1/2'
'-z, -x+1/2, y+1/2'
'-z, x+1/2, -y+1/2'
'y, -z+1/2, -x+1/2'
'y, x+1/2, -z+1/2'
'-y, -x+1/2, -z+1/2'
'-x, z+1/2, y+1/2'
'-x, -z+1/2, -y+1/2'
'z, -y+1/2, x+1/2'
'-z, -y+1/2, -x+1/2'
'x+1/2, y, z+1/2'
'-y+1/2, x, z+1/2'
'-x+1/2, -y, z+1/2'
'y+1/2, -x, z+1/2'
'x+1/2, -z, y+1/2'
'x+1/2, -y, -z+1/2'
'x+1/2, z, -y+1/2'
'z+1/2, y, -x+1/2'
'-x+1/2, y, -z+1/2'
'-z+1/2, y, x+1/2'
'z+1/2, x, y+1/2'
'y+1/2, z, x+1/2'
'-y+1/2, -z, x+1/2'
'z+1/2, -x, -y+1/2'
'-y+1/2, z, -x+1/2'
'-z+1/2, -x, y+1/2'
'-z+1/2, x, -y+1/2'
'y+1/2, -z, -x+1/2'
'y+1/2, x, -z+1/2'
'-y+1/2, -x, -z+1/2'
'-x+1/2, z, y+1/2'
'-x+1/2, -z, -y+1/2'
'z+1/2, -y, x+1/2'
'-z+1/2, -y, -x+1/2'
'x+1/2, y+1/2, z'
'-y+1/2, x+1/2, z'
'-x+1/2, -y+1/2, z'
'y+1/2, -x+1/2, z'
'x+1/2, -z+1/2, y'
'x+1/2, -y+1/2, -z'
'x+1/2, z+1/2, -y'
'z+1/2, y+1/2, -x'
'-x+1/2, y+1/2, -z'
'-z+1/2, y+1/2, x'
'z+1/2, x+1/2, y'
'y+1/2, z+1/2, x'
'-y+1/2, -z+1/2, x'
'z+1/2, -x+1/2, -y'
'-y+1/2, z+1/2, -x'
'-z+1/2, -x+1/2, y'
'-z+1/2, x+1/2, -y'
'y+1/2, -z+1/2, -x'
'y+1/2, x+1/2, -z'
'-y+1/2, -x+1/2, -z'
'-x+1/2, z+1/2, y'
'-x+1/2, -z+1/2, -y'
'z+1/2, -y+1/2, x'
'-z+1/2, -y+1/2, -x'
'-x, -y, -z'
'y, -x, -z'
'x, y, -z'
'-y, x, -z'
'-x, z, -y'
'-x, y, z'
'-x, -z, y'
'-z, -y, x'
'x, -y, z'
'z, -y, -x'
'-z, -x, -y'
'-y, -z, -x'
'y, z, -x'
'-z, x, y'
'y, -z, x'
'z, x, -y'
'z, -x, y'
'-y, z, x'
'-y, -x, z'
'y, x, z'
'x, -z, -y'
'x, z, y'
'-z, y, -x'
'z, y, x'
'-x, -y+1/2, -z+1/2'
'y, -x+1/2, -z+1/2'
'x, y+1/2, -z+1/2'
'-y, x+1/2, -z+1/2'
'-x, z+1/2, -y+1/2'
'-x, y+1/2, z+1/2'
'-x, -z+1/2, y+1/2'
'-z, -y+1/2, x+1/2'
'x, -y+1/2, z+1/2'
'z, -y+1/2, -x+1/2'
'-z, -x+1/2, -y+1/2'
'-y, -z+1/2, -x+1/2'
'y, z+1/2, -x+1/2'
'-z, x+1/2, y+1/2'
'y, -z+1/2, x+1/2'
'z, x+1/2, -y+1/2'
'z, -x+1/2, y+1/2'
'-y, z+1/2, x+1/2'
'-y, -x+1/2, z+1/2'
'y, x+1/2, z+1/2'
'x, -z+1/2, -y+1/2'
'x, z+1/2, y+1/2'
'-z, y+1/2, -x+1/2'
'z, y+1/2, x+1/2'
'-x+1/2, -y, -z+1/2'
'y+1/2, -x, -z+1/2'
'x+1/2, y, -z+1/2'
'-y+1/2, x, -z+1/2'
'-x+1/2, z, -y+1/2'
'-x+1/2, y, z+1/2'
'-x+1/2, -z, y+1/2'
'-z+1/2, -y, x+1/2'
'x+1/2, -y, z+1/2'
'z+1/2, -y, -x+1/2'
'-z+1/2, -x, -y+1/2'
'-y+1/2, -z, -x+1/2'
'y+1/2, z, -x+1/2'
'-z+1/2, x, y+1/2'
'y+1/2, -z, x+1/2'
'z+1/2, x, -y+1/2'
'z+1/2, -x, y+1/2'
'-y+1/2, z, x+1/2'
'-y+1/2, -x, z+1/2'
'y+1/2, x, z+1/2'
'x+1/2, -z, -y+1/2'
'x+1/2, z, y+1/2'
'-z+1/2, y, -x+1/2'
'z+1/2, y, x+1/2'
'-x+1/2, -y+1/2, -z'
'y+1/2, -x+1/2, -z'
'x+1/2, y+1/2, -z'
'-y+1/2, x+1/2, -z'
'-x+1/2, z+1/2, -y'
'-x+1/2, y+1/2, z'
'-x+1/2, -z+1/2, y'
'-z+1/2, -y+1/2, x'
'x+1/2, -y+1/2, z'
'z+1/2, -y+1/2, -x'
'-z+1/2, -x+1/2, -y'
'-y+1/2, -z+1/2, -x'
'y+1/2, z+1/2, -x'
'-z+1/2, x+1/2, y'
'y+1/2, -z+1/2, x'
'z+1/2, x+1/2, -y'
'z+1/2, -x+1/2, y'
'-y+1/2, z+1/2, x'
'-y+1/2, -x+1/2, z'
'y+1/2, x+1/2, z'
'x+1/2, -z+1/2, -y'
'x+1/2, z+1/2, y'
'-z+1/2, y+1/2, -x'
'z+1/2, y+1/2, x'

loop_
_atom_site_type_symbol
_atom_site_label
_atom_site_fract_x
_atom_site_fract_y
_atom_site_fract_z
_atom_site_U_iso_or_equiv
_atom_site_adp_type
_atom_site_calc_flag
_atom_site_refinement_flags
_atom_site_occupancy
Cs Cs 0.25 0.25 0.25 0.0206(6) Uani d S 1
Ta Ta 0 0 0 0.0483(9) Uani d S 1
Cl Cl 0.2331(3) 0 0 0.0188(8) Uani d S 1

loop_
_atom_site_aniso_label
_atom_site_aniso_U_11
_atom_site_aniso_U_22
_atom_site_aniso_U_33
_atom_site_aniso_U_12
_atom_site_aniso_U_13
_atom_site_aniso_U_23
Cs 0.0206(6) 0.0206(6) 0.0206(6) 0 0 0
Ta 0.0483(9) 0.0483(9) 0.0483(9) 0 0 0
Cl 0.018(2) 0.0193(10) 0.0193(10) 0 0 0

loop_
_atom_type_symbol
_atom_type_description
_atom_type_scat_dispersion_real
_atom_type_scat_dispersion_imag
_atom_type_scat_source
Cs Cs -0.368 2.1192 'International Tables Vol C Tables 4.2.6.8 and 6.1.1.4'
Ta Ta -0.7052 6.5227 'International Tables Vol C Tables 4.2.6.8 and 6.1.1.4'
Cl Cl 0.1484 0.1585 'International Tables Vol C Tables 4.2.6.8 and 6.1.1.4'

loop_
_geom_angle_atom_site_label_1
_geom_angle_atom_site_label_2
_geom_angle_atom_site_label_3
_geom_angle_site_symmetry_1
_geom_angle_site_symmetry_3
_geom_angle
Cl Cs Cl 104 2 55.51(9)
Cl Cs Cl 104 . 55.51(9)
Cl Cs Cl 2 . 55.51(9)
Cl Cs Cl 104 176 174.54(11)
Cl Cs Cl 2 176 119.925(3)
Cl Cs Cl . 176 119.925(3)
Cl Cs Cl 104 50 119.925(3)
Cl Cs Cl 2 50 174.54(11)
Cl Cs Cl . 50 119.925(3)
Cl Cs Cl 176 50 64.44(9)
Cl Cs Cl 104 25 119.925(3)
Cl Cs Cl 2 25 119.925(3)
Cl Cs Cl . 25 174.54(11)
Cl Cs Cl 176 25 64.44(9)
Cl Cs Cl 50 25 64.44(9)
Cl Cs Cl 104 56 90.130(5)
Cl Cs Cl 2 56 119.925(3)
Cl Cs Cl . 56 64.44(9)
Cl Cs Cl 176 56 90.130(6)
Cl Cs Cl 50 56 55.51(9)
Cl Cs Cl 25 56 119.925(3)
Cl Cs Cl 104 32 90.130(5)
Cl Cs Cl 2 32 64.44(9)
Cl Cs Cl . 32 119.925(3)
Cl Cs Cl 176 32 90.130(5)
Cl Cs Cl 50 32 119.925(3)
Cl Cs Cl 25 32 55.51(9)
Cl Cs Cl 56 32 174.54(11)
Cl Cs Cl 104 170 119.925(3)
Cl Cs Cl 2 170 90.130(5)
Cl Cs Cl . 170 64.44(9)
Cl Cs Cl 176 170 55.51(9)
Cl Cs Cl 50 170 90.130(6)
Cl Cs Cl 25 170 119.925(3)
Cl Cs Cl 56 170 64.44(9)
Cl Cs Cl 32 170 119.925(3)
Cl Cs Cl 104 122 64.44(9)
Cl Cs Cl 2 122 90.130(6)
Cl Cs Cl . 122 119.925(3)
Cl Cs Cl 176 122 119.925(3)
Cl Cs Cl 50 122 90.130(5)
Cl Cs Cl 25 122 55.51(9)
Cl Cs Cl 56 122 119.925(3)
Cl Cs Cl 32 122 55.51(9)
Cl Cs Cl 170 122 174.54(11)
Cl Cs Cl 104 169 119.925(3)
Cl Cs Cl 2 169 64.44(9)
Cl Cs Cl . 169 90.130(5)
Cl Cs Cl 176 169 55.51(9)
Cl Cs Cl 50 169 119.925(3)
Cl Cs Cl 25 169 90.130(5)
Cl Cs Cl 56 169 119.925(3)
Cl Cs Cl 32 169 64.44(9)
Cl Cs Cl 170 169 55.51(9)
Cl Cs Cl 122 169 119.925(3)
Cl Cs Cl 104 145 64.44(9)
Cl Cs Cl 2 145 119.925(3)
Cl Cs Cl . 145 90.130(5)
Cl Cs Cl 176 145 119.925(3)
Cl Cs Cl 50 145 55.51(9)
Cl Cs Cl 25 145 90.130(5)
Cl Cs Cl 56 145 55.51(9)
Cl Cs Cl 32 145 119.925(3)
Cl Cs Cl 170 145 119.925(3)
Cl Cs Cl 122 145 64.44(9)
Cl Cs Cl 169 145 174.54(11)
Cl Ta Cl 104 2 90
Cl Ta Cl 104 . 90
Cl Ta Cl 2 . 90
Cl Ta Cl 104 8 180
Cl Ta Cl 2 8 90
Cl Ta Cl . 8 90
Cl Ta Cl 104 98 90
Cl Ta Cl 2 98 180
Cl Ta Cl . 98 90
Cl Ta Cl 8 98 90
Cl Ta Cl 104 97 90
Cl Ta Cl 2 97 90
Cl Ta Cl . 97 180
Cl Ta Cl 8 97 90
Cl Ta Cl 98 97 90
Cl Ta Cs 104 . 54.7
Cl Ta Cs 2 . 54.7
Cl Ta Cs . . 54.7
Cl Ta Cs 8 . 125.3
Cl Ta Cs 98 . 125.3
Cl Ta Cs 97 . 125.3
Cl Ta Cs 104 97 125.3
Cl Ta Cs 2 97 125.3
Cl Ta Cs . 97 125.3
Cl Ta Cs 8 97 54.7
Cl Ta Cs 98 97 54.7
Cl Ta Cs 97 97 54.7
Cs Ta Cs . 97 180
Cl Ta Cs 104 121 54.7
Cl Ta Cs 2 121 54.7
Cl Ta Cs . 121 125.3
Cl Ta Cs 8 121 125.3
Cl Ta Cs 98 121 125.3
Cl Ta Cs 97 121 54.7
Cs Ta Cs . 121 70.5
Cs Ta Cs 97 121 109.5
Cl Ta Cs 104 169 125.3
Cl Ta Cs 2 169 54.7
Cl Ta Cs . 169 54.7
Cl Ta Cs 8 169 54.7
Cl Ta Cs 98 169 125.3
Cl Ta Cs 97 169 125.3
Cs Ta Cs . 169 70.5
Cs Ta Cs 97 169 109.5
Cs Ta Cs 121 169 109.5
Cl Ta Cs 104 145 54.7
Cl Ta Cs 2 145 125.3
Cl Ta Cs . 145 54.7
Cl Ta Cs 8 145 125.3
Cl Ta Cs 98 145 54.7
Cl Ta Cs 97 145 125.3
Cs Ta Cs . 145 70.5
Cs Ta Cs 97 145 109.5
Cs Ta Cs 121 145 109.5
Cs Ta Cs 169 145 109.5
Cl Ta Cs 104 25_544 125.3
Cl Ta Cs 2 25_544 125.3
Cl Ta Cs . 25_544 54.7
Cl Ta Cs 8 25_544 54.7
Cl Ta Cs 98 25_544 54.7
Cl Ta Cs 97 25_544 125.3
Cs Ta Cs . 25_544 109.5
Cs Ta Cs 97 25_544 70.5
Cs Ta Cs 121 25_544 180
Cs Ta Cs 169 25_544 70.5
Cs Ta Cs 145 25_544 70.5
Ta Cl Cs . . 92.73(6)
Ta Cl Cs . 25_544 92.73(6)
Cs Cl Cs . 25_544 174.54(11)
Ta Cl Cs . 169 92.73(6)
Cs Cl Cs . 169 89.870(5)
Cs Cl Cs 25_544 169 89.870(5)
Ta Cl Cs . 145 92.73(6)
Cs Cl Cs . 145 89.870(5)
Cs Cl Cs 25_544 145 89.870(5)
Cs Cl Cs 169 145 174.54(11)

loop_
_geom_bond_atom_site_label_1
_geom_bond_atom_site_label_2
_geom_bond_site_symmetry_2
_geom_bond_distance
Cs Cl 104 3.6354(14)
Cs Cl 2 3.6354(14)
Cs Cl . 3.6354(14)
Cs Cl 176 3.6354(14)
Cs Cl 50 3.6354(14)
Cs Cl 25 3.6354(14)
Cs Cl 56 3.6354(14)
Cs Cl 32 3.6354(14)
Cs Cl 170 3.6354(14)
Cs Cl 122 3.6354(14)
Cs Cl 169 3.6354(14)
Cs Cl 145 3.6354(14)
Ta Cl 104 2.394(4)
Ta Cl 2 2.394(4)
Ta Cl . 2.394(4)
Ta Cl 8 2.394(4)
Ta Cl 98 2.394(4)
Ta Cl 97 2.394(4)
Ta Cs 97 4.4473(17)
Ta Cs 121 4.4473(17)
Ta Cs 169 4.4473(17)
Ta Cs 145 4.4473(17)
Ta Cs 25_544 4.4473(17)
Cl Cs 25_544 3.6354(14)
Cl Cs 169 3.6354(14)
Cl Cs 145 3.6354(14)
